data_2244212
loop_
_publ_author_name
'Richter, Adrian'
'Goddard, Richard'
'Sch\"onefeld, Roy'
'Imming, Peter'
'Seidel, R\"udiger W.'

_publ_section_title
;
 Structural characterization and antimycobacterial evaluation of a
 benzimidazole analogue of the antituberculosis clinical drug candidate
 TBA-7371
;
_journal_coeditor_code VM2273
_journal_issue 12
_journal_name_full 'Acta Crystallographica Section E'
_journal_page_first
;
;
_journal_paper_doi 10.1107/S2056989022010556
_journal_volume 78
_journal_year 2022
_chemical_formula_iupac 'C17 H18 F N5 O2'
_chemical_formula_moiety 'C17 H18 F N5 O2'
_chemical_formula_sum 'C17 H18 F N5 O2'
_chemical_formula_weight 343.363
_chemical_name_common
<i>N</i>-(2-fluoroethyl)-1-[(6-methoxy-5-methylpyrimidin-4-yl)methyl]-1<i>H</i>-benzo[<i>d</i>]imidazole-4-carboxamide
_chemical_name_systematic
<i>N</i>-(2-Fluoroethyl)-1-[(6-methoxy-5-methylpyrimidin-4-yl)methyl]-1,3-benzodiazole-4-carboxamide
_space_group_crystal_system triclinic
_space_group_IT_number 2
_space_group_name_Hall '-P 1'
_space_group_name_H-M_alt 'P -1'
_atom_sites_solution_hydrogens geom
_atom_sites_solution_primary dual
_atom_sites_solution_secondary difmap
_audit_block_code GOD-GB-143_AR367-2_Heptan_TCM_Imus_100K
_audit_creation_method
;
Olex2 1.5
(compiled 2022.04.07 svn.rca3783a0 for OlexSys, GUI svn.r6498)
;
_cell_angle_alpha 71.040(4)
_cell_angle_beta 77.874(5)
_cell_angle_gamma 87.780(4)
_cell_formula_units_Z 4
_cell_length_a 7.6940(19)
_cell_length_b 15.013(4)
_cell_length_c 15.281(4)
_cell_measurement_reflns_used 9963
_cell_measurement_temperature 100(2)
_cell_measurement_theta_max 28.2227
_cell_measurement_theta_min 2.7091
_cell_volume 1631.3(7)
_computing_cell_refinement
;
SAINT (Bruker, 2004)
;
_computing_data_collection
;
APEX3 (Bruker, 2017)
;
_computing_data_reduction
;
SAINT (Bruker, 2004)
;
_computing_molecular_graphics
;
DIAMOND (Brandenburg, 2018) and MERCURY (Macrae <i>et al.</i>,
2020)
;
_computing_publication_material
;
enCIFer (Allen <i>et al.</i>, 2004) and publCIF (Westrip, 2010)
;
_computing_structure_refinement
;
<i>olex2.refine</i> (Bourhis <i>et al.</i>,  2015)
;
_computing_structure_solution
;
SHELXT (Sheldrick, 2015a)
;
_diffrn_ambient_temperature 100(2)
_diffrn_detector_area_resol_mean 66.67
_diffrn_measured_fraction_theta_full 0.9997
_diffrn_measured_fraction_theta_max 0.9867
_diffrn_measurement_device_type 'Bruker AXS Kappa Mach3 APEX II'
_diffrn_measurement_method '\f- and \w-scans'
_diffrn_radiation_monochromator 'Incoatec Helios mirrors'
_diffrn_radiation_source 'Incoatec I\mS'
_diffrn_radiation_type Mo-K\a
_diffrn_radiation_wavelength 0.71073
_diffrn_reflns_av_R_equivalents 0.0478
_diffrn_reflns_av_unetI/netI 0.0343
_diffrn_reflns_limit_h_max 10
_diffrn_reflns_limit_h_min -10
_diffrn_reflns_limit_k_max 20
_diffrn_reflns_limit_k_min -20
_diffrn_reflns_limit_l_max 19
_diffrn_reflns_limit_l_min -20
_diffrn_reflns_number 58016
_diffrn_reflns_theta_full 25.2417
_diffrn_reflns_theta_max 28.47
_diffrn_reflns_theta_min 1.43
_diffrn_source 'microfocus X-ray source'
_diffrn_source_current 1.0
_diffrn_source_power 0.05
_diffrn_source_voltage 50.0
_diffrn_standards_number 0
_exptl_absorpt_coefficient_mu 0.103
_exptl_absorpt_correction_T_max 0.99859
_exptl_absorpt_correction_T_min 0.99380
_exptl_absorpt_correction_type gaussian
_exptl_absorpt_process_details
;
(SADABS; Krause <i>et al.</i>,  2015)
;
_exptl_crystal_colour colourless
_exptl_crystal_density_diffrn 1.398
_exptl_crystal_description plate
_exptl_crystal_F_000 720
_exptl_crystal_size_max 0.099
_exptl_crystal_size_mid 0.048
_exptl_crystal_size_min 0.016
_refine_diff_density_max 0.3359
_refine_diff_density_min -0.3159
_refine_ls_goodness_of_fit_ref 1.0703
_refine_ls_hydrogen_treatment refall
_refine_ls_matrix_type full
_refine_ls_number_constraints 0
_refine_ls_number_parameters 595
_refine_ls_number_reflns 8147
_refine_ls_number_restraints 0
_refine_ls_restrained_S_all 1.0703
_refine_ls_R_factor_all 0.0530
_refine_ls_R_factor_gt 0.0314
_refine_ls_shift/su_max -0.0007
_refine_ls_shift/su_mean 0.0001
_refine_ls_structure_factor_coef Fsqd
_refine_ls_weighting_details 'w=1/[\s^2^(Fo^2^)+(0.0302P)^2^+0.1357P] where P=(Fo^2^+2Fc^2^)/3'
_refine_ls_weighting_scheme calc
_refine_ls_wR_factor_gt 0.0642
_refine_ls_wR_factor_ref 0.0719
_reflns_number_gt 6141
_reflns_number_total 8147
_reflns_threshold_expression I>=2u(I)
_cod_data_source_file vm2273sup1.cif
_cod_data_source_block I
_cod_database_code 2244212

loop_
_space_group_symop_id
_space_group_symop_operation_xyz
1 x,y,z
2 -x,-y,-z

loop_
_atom_site_type_symbol
_atom_site_label
_atom_site_fract_x
_atom_site_fract_y
_atom_site_fract_z
_atom_site_U_iso_or_equiv
_atom_site_adp_type
_atom_site_occupancy
C C2_1 0.24678(14) 0.11875(7) 0.50249(7) 0.0171(2) Uani 1.000000
H H2_1 0.1399(16) 0.1169(8) 0.4698(8) 0.033(3) Uiso 1.000000
C C3A_1 0.40214(12) 0.12795(6) 0.60043(7) 0.01224(19) Uani 1.000000
C C4_1 0.46666(13) 0.12885(6) 0.67969(7) 0.0138(2) Uani 1.000000
C C5_1 0.64993(14) 0.12841(7) 0.67153(8) 0.0188(2) Uani 1.000000
H H5_1 0.7017(16) 0.1288(9) 0.7320(9) 0.037(3) Uiso 1.000000
C C6_1 0.76757(14) 0.12644(8) 0.58895(8) 0.0223(2) Uani 1.000000
H H6_1 0.9064(17) 0.1261(8) 0.5876(9) 0.040(3) Uiso 1.000000
C C7_1 0.70606(13) 0.12396(7) 0.51032(8) 0.0187(2) Uani 1.000000
H H7_1 0.7946(16) 0.1207(8) 0.4507(9) 0.038(3) Uiso 1.000000
C C7A_1 0.52267(12) 0.12461(6) 0.51864(7) 0.0131(2) Uani 1.000000
C C8_1 0.35297(14) 0.12221(7) 0.77376(7) 0.0175(2) Uani 1.000000
C C9_1 0.05871(17) 0.09121(8) 0.87354(8) 0.0265(3) Uani 1.000000
H H9a_1 0.1274(19) 0.0422(11) 0.9242(10) 0.057(4) Uiso 1.000000
H H9b_1 -0.0673(19) 0.0628(10) 0.8694(10) 0.050(4) Uiso 1.000000
C C10_1 0.01296(17) 0.17191(8) 0.91114(8) 0.0258(3) Uani 1.000000
H H10a_1 -0.0661(19) 0.1461(10) 0.9831(11) 0.057(4) Uiso 1.000000
H H10b_1 0.1311(18) 0.2145(9) 0.9030(9) 0.047(4) Uiso 1.000000
C C11_1 0.48068(16) 0.10678(7) 0.36547(7) 0.0188(2) Uani 1.000000
H H11a_1 0.3719(18) 0.0773(9) 0.3485(9) 0.044(4) Uiso 1.000000
H H11b_1 0.5883(18) 0.0590(9) 0.3682(9) 0.048(4) Uiso 1.000000
C C12_1 0.54232(13) 0.19816(6) 0.28726(7) 0.01278(19) Uani 1.000000
C C13_1 0.66938(12) 0.19801(6) 0.20828(7) 0.01218(19) Uani 1.000000
C C14_1 0.70948(12) 0.28746(6) 0.13868(6) 0.01223(19) Uani 1.000000
C C15_1 0.51185(13) 0.35548(7) 0.22720(7) 0.0151(2) Uani 1.000000
H H15_1 0.4475(15) 0.4202(8) 0.2342(8) 0.031(3) Uiso 1.000000
C C16_1 0.75853(15) 0.11175(7) 0.19506(8) 0.0172(2) Uani 1.000000
H H16a_1 0.8798(19) 0.1290(10) 0.1421(10) 0.054(4) Uiso 1.000000
H H16b_1 0.8024(18) 0.0689(10) 0.2556(10) 0.052(4) Uiso 1.000000
H H16c_1 0.677(2) 0.0719(11) 0.1756(10) 0.061(4) Uiso 1.000000
C C17_1 0.88043(14) 0.38333(7) -0.00710(7) 0.0181(2) Uani 1.000000
H H17a_1 0.9829(17) 0.3724(8) -0.0611(9) 0.040(3) Uiso 1.000000
H H17b_1 0.7668(16) 0.4161(8) -0.0362(8) 0.033(3) Uiso 1.000000
H H17c_1 0.9341(16) 0.4290(9) 0.0248(9) 0.037(3) Uiso 1.000000
N N1_1 0.41820(11) 0.11800(5) 0.45741(5) 0.01466(17) Uani 1.000000
N N2_1 0.17564(12) 0.11793(6) 0.78099(6) 0.0202(2) Uani 1.000000
H H2a_1 0.1293(17) 0.1211(9) 0.7235(10) 0.036(4) Uiso 1.000000
N N3_1 0.22925(10) 0.12443(6) 0.58814(6) 0.01580(18) Uani 1.000000
N N4_1 0.46198(11) 0.27632(6) 0.29767(6) 0.01515(18) Uani 1.000000
N N5_1 0.63354(10) 0.36553(5) 0.14786(6) 0.01407(17) Uani 1.000000
O O1_1 0.41907(11) 0.11614(5) 0.84196(5) 0.02732(19) Uani 1.000000
O O2_1 0.83091(9) 0.29152(5) 0.06084(5) 0.01625(15) Uani 1.000000
F F1_1 -0.09275(9) 0.23342(5) 0.85713(5) 0.0407(2) Uani 1.000000
C C2_2 0.63497(13) 0.58977(7) 0.02129(7) 0.0161(2) Uani 1.000000
H H2_2 0.6202(16) 0.5177(9) 0.0635(9) 0.038(3) Uiso 1.000000
C C3A_2 0.71862(12) 0.72002(6) -0.08890(7) 0.01256(19) Uani 1.000000
C C4_2 0.79584(12) 0.79156(7) -0.17228(7) 0.0130(2) Uani 1.000000
C C5_2 0.75312(13) 0.88396(7) -0.17785(7) 0.0161(2) Uani 1.000000
H H5_2 0.8156(16) 0.9408(9) -0.2421(9) 0.035(3) Uiso 1.000000
C C6_2 0.63746(14) 0.90545(7) -0.10381(7) 0.0188(2) Uani 1.000000
H H6_2 0.6057(16) 0.9770(9) -0.1100(8) 0.036(3) Uiso 1.000000
C C7_2 0.55929(14) 0.83519(7) -0.02112(7) 0.0171(2) Uani 1.000000
H H7_2 0.4735(16) 0.8528(8) 0.0344(8) 0.034(3) Uiso 1.000000
C C7A_2 0.60227(12) 0.74284(7) -0.01578(7) 0.0140(2) Uani 1.000000
C C8_2 0.91827(12) 0.77332(7) -0.25397(7) 0.0138(2) Uani 1.000000
C C9_2 1.08197(14) 0.65409(8) -0.31197(8) 0.0188(2) Uani 1.000000
H H9a_2 1.1513(16) 0.5933(9) -0.2806(9) 0.039(3) Uiso 1.000000
H H9b_2 1.1762(16) 0.7109(9) -0.3576(9) 0.035(3) Uiso 1.000000
C C10_2 0.97648(16) 0.62865(9) -0.37364(8) 0.0269(3) Uani 1.000000
H H10a_2 0.8958(17) 0.6864(9) -0.4029(9) 0.044(3) Uiso 1.000000
H H10b_2 1.0606(18) 0.6044(9) -0.4256(10) 0.054(4) Uiso 1.000000
C C11_2 0.43832(14) 0.64282(8) 0.14634(7) 0.0192(2) Uani 1.000000
H H11a_2 0.3521(16) 0.5797(9) 0.1648(9) 0.039(3) Uiso 1.000000
H H11b_2 0.3542(16) 0.7039(9) 0.1409(9) 0.038(3) Uiso 1.000000
C C12_2 0.54170(13) 0.63169(7) 0.22336(7) 0.0154(2) Uani 1.000000
C C13_2 0.45344(13) 0.63352(7) 0.31175(7) 0.0161(2) Uani 1.000000
C C14_2 0.56317(15) 0.62089(7) 0.37788(7) 0.0201(2) Uani 1.000000
C C15_2 0.80399(15) 0.60741(8) 0.27110(8) 0.0257(3) Uani 1.000000
H H15_2 0.9430(17) 0.5958(9) 0.2557(9) 0.043(3) Uiso 1.000000
C C16_2 0.25762(15) 0.64610(8) 0.33854(8) 0.0215(2) Uani 1.000000
H H16a_2 0.2278(19) 0.6794(10) 0.3907(11) 0.061(4) Uiso 1.000000
H H16b_2 0.2055(19) 0.6939(11) 0.2826(11) 0.063(4) Uiso 1.000000
H H16c_2 0.187(2) 0.5814(12) 0.3640(11) 0.075(5) Uiso 1.000000
C C17_2 0.5973(2) 0.61725(10) 0.52889(10) 0.0379(3) Uani 1.000000
H H17a_2 0.513(2) 0.6183(12) 0.5923(13) 0.078(5) Uiso 1.000000
H H17b_2 0.6689(18) 0.5546(10) 0.5403(10) 0.053(4) Uiso 1.000000
H H17c_2 0.691(2) 0.6769(12) 0.5007(11) 0.063(4) Uiso 1.000000
N N1_2 0.54919(11) 0.65749(6) 0.05356(6) 0.01600(18) Uani 1.000000
N N2_2 0.97000(11) 0.68391(6) -0.23867(6) 0.01570(18) Uani 1.000000
H H2a_2 0.9130(17) 0.6344(9) -0.1783(10) 0.034(3) Uiso 1.000000
N N3_2 0.73649(10) 0.62313(5) -0.06356(6) 0.01434(17) Uani 1.000000
N N4_2 0.71695(11) 0.61835(6) 0.20201(6) 0.0216(2) Uani 1.000000
N N5_2 0.73631(12) 0.60823(6) 0.35843(6) 0.0252(2) Uani 1.000000
O O1_2 0.96957(9) 0.83717(5) -0.32943(5) 0.01908(16) Uani 1.000000
O O2_2 0.48417(11) 0.62231(5) 0.46393(5) 0.02792(19) Uani 1.000000
F F1_2 0.85963(9) 0.55284(5) -0.31786(5) 0.03320(17) Uani 1.000000

loop_
_atom_site_aniso_label
_atom_site_aniso_U_11
_atom_site_aniso_U_22
_atom_site_aniso_U_33
_atom_site_aniso_U_12
_atom_site_aniso_U_13
_atom_site_aniso_U_23
C2_1 0.0170(5) 0.0220(5) 0.0124(5) 0.0007(4) -0.0054(4) -0.0044(4)
C3A_1 0.0134(5) 0.0129(4) 0.0095(5) 0.0004(4) -0.0016(4) -0.0029(4)
C4_1 0.0163(5) 0.0139(5) 0.0113(5) 0.0005(4) -0.0031(4) -0.0041(4)
C5_1 0.0171(5) 0.0217(5) 0.0184(6) -0.0004(4) -0.0067(4) -0.0057(4)
C6_1 0.0120(5) 0.0290(6) 0.0242(6) -0.0018(4) -0.0022(4) -0.0071(5)
C7_1 0.0138(5) 0.0211(5) 0.0174(5) -0.0009(4) 0.0025(4) -0.0045(4)
C7A_1 0.0140(5) 0.0130(4) 0.0100(5) -0.0002(4) 0.0005(4) -0.0024(4)
C8_1 0.0251(6) 0.0171(5) 0.0112(5) 0.0044(4) -0.0043(4) -0.0059(4)
C9_1 0.0330(7) 0.0225(6) 0.0184(6) 0.0017(5) 0.0070(5) -0.0068(5)
C10_1 0.0307(7) 0.0269(6) 0.0178(6) 0.0104(5) 0.0001(5) -0.0088(5)
C11_1 0.0304(6) 0.0133(5) 0.0103(5) -0.0028(4) 0.0001(4) -0.0030(4)
C12_1 0.0182(5) 0.0107(4) 0.0090(5) -0.0004(4) -0.0029(4) -0.0026(4)
C13_1 0.0141(5) 0.0120(5) 0.0104(5) -0.0004(4) -0.0017(4) -0.0039(4)
C14_1 0.0141(4) 0.0127(5) 0.0097(5) -0.0003(4) -0.0026(4) -0.0032(4)
C15_1 0.0187(5) 0.0126(5) 0.0122(5) 0.0021(4) -0.0008(4) -0.0031(4)
C16_1 0.0198(5) 0.0142(5) 0.0180(6) 0.0025(4) -0.0038(5) -0.0061(4)
C17_1 0.0174(5) 0.0197(5) 0.0137(5) -0.0031(4) 0.0004(4) -0.0025(4)
N1_1 0.0194(4) 0.0146(4) 0.0086(4) -0.0007(3) -0.0010(3) -0.0029(3)
N2_1 0.0228(5) 0.0221(5) 0.0142(5) 0.0016(4) 0.0011(4) -0.0071(4)
N3_1 0.0128(4) 0.0217(4) 0.0125(4) 0.0016(3) -0.0019(3) -0.0055(3)
N4_1 0.0195(4) 0.0130(4) 0.0116(4) 0.0009(3) -0.0005(3) -0.0039(3)
N5_1 0.0169(4) 0.0126(4) 0.0112(4) 0.0009(3) -0.0016(3) -0.0027(3)
O1_1 0.0369(5) 0.0343(4) 0.0155(4) 0.0107(4) -0.0107(3) -0.0123(3)
O2_1 0.0177(3) 0.0157(3) 0.0132(3) -0.0011(3) 0.0013(3) -0.0044(3)
F1_1 0.0328(4) 0.0471(5) 0.0366(4) 0.0222(3) -0.0055(3) -0.0094(3)
C2_2 0.0188(5) 0.0155(5) 0.0119(5) 0.0025(4) -0.0030(4) -0.0017(4)
C3A_2 0.0144(5) 0.0129(5) 0.0102(5) 0.0018(4) -0.0036(4) -0.0031(4)
C4_2 0.0147(5) 0.0132(5) 0.0113(5) 0.0015(4) -0.0034(4) -0.0038(4)
C5_2 0.0201(5) 0.0125(5) 0.0166(5) 0.0007(4) -0.0058(4) -0.0048(4)
C6_2 0.0226(5) 0.0157(5) 0.0211(6) 0.0041(4) -0.0074(4) -0.0089(4)
C7_2 0.0196(5) 0.0204(5) 0.0156(5) 0.0057(4) -0.0063(4) -0.0105(4)
C7A_2 0.0161(5) 0.0168(5) 0.0106(5) 0.0041(4) -0.0046(4) -0.0059(4)
C8_2 0.0150(5) 0.0150(5) 0.0111(5) -0.0010(4) -0.0027(4) -0.0035(4)
C9_2 0.0164(5) 0.0215(6) 0.0190(5) 0.0007(4) -0.0011(4) -0.0089(5)
C10_2 0.0316(6) 0.0330(7) 0.0236(6) 0.0063(5) -0.0092(5) -0.0176(5)
C11_2 0.0171(5) 0.0295(6) 0.0107(5) 0.0041(5) -0.0047(4) -0.0053(4)
C12_2 0.0172(5) 0.0181(5) 0.0111(5) 0.0019(4) -0.0051(4) -0.0035(4)
C13_2 0.0224(5) 0.0151(5) 0.0116(5) -0.0004(4) -0.0055(4) -0.0041(4)
C14_2 0.0316(6) 0.0174(5) 0.0135(5) -0.0012(4) -0.0111(5) -0.0040(4)
C15_2 0.0198(6) 0.0324(6) 0.0247(6) 0.0021(5) -0.0115(5) -0.0050(5)
C16_2 0.0244(6) 0.0236(6) 0.0171(6) 0.0016(5) -0.0027(5) -0.0085(5)
C17_2 0.0664(10) 0.0319(7) 0.0231(7) 0.0034(7) -0.0245(7) -0.0101(6)
N1_2 0.0165(4) 0.0205(4) 0.0096(4) 0.0041(3) -0.0026(3) -0.0036(3)
N2_2 0.0163(4) 0.0163(4) 0.0142(4) 0.0008(3) -0.0020(3) -0.0053(4)
N3_2 0.0164(4) 0.0147(4) 0.0110(4) 0.0031(3) -0.0026(3) -0.0033(3)
N4_2 0.0181(4) 0.0288(5) 0.0173(5) 0.0040(4) -0.0067(4) -0.0052(4)
N5_2 0.0304(5) 0.0259(5) 0.0212(5) -0.0013(4) -0.0160(4) -0.0034(4)
O1_2 0.0218(4) 0.0182(4) 0.0131(4) -0.0015(3) 0.0001(3) -0.0015(3)
O2_2 0.0457(5) 0.0272(4) 0.0147(4) 0.0009(4) -0.0124(4) -0.0081(3)
F1_2 0.0271(4) 0.0315(4) 0.0516(5) 0.0002(3) -0.0106(3) -0.0262(3)

loop_
_atom_type_symbol
_atom_type_scat_dispersion_source
_atom_type_scat_dispersion_real
_atom_type_scat_dispersion_imag
_atom_type_scat_source
C 'Henke, Gullikson and Davis, At. Data and Nucl. Data Tables, 1993, 54, 2' 0.00347 0.00161 'NoSpherA2: Chem.Sci. 2021, DOI:10.1039/D0SC05526C'
F 'Henke, Gullikson and Davis, At. Data and Nucl. Data Tables, 1993, 54, 2' 0.01794 0.01033 'NoSpherA2: Chem.Sci. 2021, DOI:10.1039/D0SC05526C'
H 'Henke, Gullikson and Davis, At. Data and Nucl. Data Tables, 1993, 54, 2' 0.00000 0.00000 'NoSpherA2: Chem.Sci. 2021, DOI:10.1039/D0SC05526C'
N 'Henke, Gullikson and Davis, At. Data and Nucl. Data Tables, 1993, 54, 2' 0.00653 0.00323 'NoSpherA2: Chem.Sci. 2021, DOI:10.1039/D0SC05526C'
O 'Henke, Gullikson and Davis, At. Data and Nucl. Data Tables, 1993, 54, 2' 0.01158 0.00611 'NoSpherA2: Chem.Sci. 2021, DOI:10.1039/D0SC05526C'

loop_
_exptl_crystal_face_index_h
_exptl_crystal_face_index_k
_exptl_crystal_face_index_l
_exptl_crystal_face_perp_dist
0.00 -1.00 -1.00 0.0070
0.00 1.00 1.00 0.0070
1.00 1.00 -1.00 0.0480
-1.00 -1.00 1.00 0.0210
0.00 -1.00 1.00 0.0260
-1.00 0.00 0.00 0.0270
-1.00 0.00 -1.00 0.0230
0.00 1.00 -1.00 0.0390
-1.00 1.00 -1.00 0.0210
1.00 -1.00 1.00 0.0220

loop_
_geom_angle_atom_site_label_1
_geom_angle_atom_site_label_2
_geom_angle_atom_site_label_3
_geom_angle_site_symmetry_1
_geom_angle_site_symmetry_3
_geom_angle
_geom_angle_publ_flag
N1_1 C2_1 H2_1 . . 121.8(6) ?
N3_1 C2_1 H2_1 . . 124.5(6) ?
N3_1 C2_1 N1_1 . . 113.70(9) ?
C7A_1 C3A_1 C4_1 . . 119.54(8) ?
N3_1 C3A_1 C4_1 . . 130.61(9) ?
N3_1 C3A_1 C7A_1 . . 109.75(8) ?
C5_1 C4_1 C3A_1 . . 117.17(9) ?
C8_1 C4_1 C3A_1 . . 124.80(9) ?
C8_1 C4_1 C5_1 . . 117.82(9) ?
H5_1 C5_1 C4_1 . . 118.1(6) ?
C6_1 C5_1 C4_1 . . 122.32(10) ?
C6_1 C5_1 H5_1 . . 119.6(6) ?
H6_1 C6_1 C5_1 . . 118.4(7) ?
C7_1 C6_1 C5_1 . . 121.32(10) ?
C7_1 C6_1 H6_1 . . 120.3(7) ?
H7_1 C7_1 C6_1 . . 120.2(7) ?
C7A_1 C7_1 C6_1 . . 116.21(10) ?
C7A_1 C7_1 H7_1 . . 123.5(7) ?
C7_1 C7A_1 C3A_1 . . 123.43(9) ?
N1_1 C7A_1 C3A_1 . . 105.24(8) ?
N1_1 C7A_1 C7_1 . . 131.26(9) ?
N2_1 C8_1 C4_1 . . 116.58(9) ?
O1_1 C8_1 C4_1 . . 121.17(9) ?
O1_1 C8_1 N2_1 . . 122.15(10) ?
H9b_1 C9_1 H9a_1 . . 114.0(11) ?
C10_1 C9_1 H9a_1 . . 105.0(8) ?
C10_1 C9_1 H9b_1 . . 106.5(7) ?
N2_1 C9_1 H9a_1 . . 108.6(7) ?
N2_1 C9_1 H9b_1 . . 109.1(7) ?
N2_1 C9_1 C10_1 . . 113.74(10) ?
H10a_1 C10_1 C9_1 . . 109.9(7) ?
H10b_1 C10_1 C9_1 . . 111.7(7) ?
H10b_1 C10_1 H10a_1 . . 114.6(10) ?
F1_1 C10_1 C9_1 . . 109.35(10) ?
F1_1 C10_1 H10a_1 . . 106.5(7) ?
F1_1 C10_1 H10b_1 . . 104.4(7) ?
H11b_1 C11_1 H11a_1 . . 109.0(10) ?
C12_1 C11_1 H11a_1 . . 108.2(7) ?
C12_1 C11_1 H11b_1 . . 108.6(7) ?
N1_1 C11_1 H11a_1 . . 107.6(7) ?
N1_1 C11_1 H11b_1 . . 109.8(7) ?
N1_1 C11_1 C12_1 . . 113.63(8) ?
C13_1 C12_1 C11_1 . . 120.19(8) ?
N4_1 C12_1 C11_1 . . 116.34(8) ?
N4_1 C12_1 C13_1 . . 123.40(8) ?
C14_1 C13_1 C12_1 . . 114.47(8) ?
C16_1 C13_1 C12_1 . . 124.13(9) ?
C16_1 C13_1 C14_1 . . 121.40(9) ?
N5_1 C14_1 C13_1 . . 123.18(9) ?
O2_1 C14_1 C13_1 . . 117.08(8) ?
O2_1 C14_1 N5_1 . . 119.74(8) ?
N4_1 C15_1 H15_1 . . 117.2(6) ?
N5_1 C15_1 H15_1 . . 116.0(6) ?
N5_1 C15_1 N4_1 . . 126.82(9) ?
H16a_1 C16_1 C13_1 . . 111.8(7) ?
H16b_1 C16_1 C13_1 . . 113.0(7) ?
H16b_1 C16_1 H16a_1 . . 102.7(10) ?
H16c_1 C16_1 C13_1 . . 111.6(8) ?
H16c_1 C16_1 H16a_1 . . 108.3(11) ?
H16c_1 C16_1 H16b_1 . . 109.1(11) ?
H17b_1 C17_1 H17a_1 . . 110.8(9) ?
H17c_1 C17_1 H17a_1 . . 108.6(9) ?
H17c_1 C17_1 H17b_1 . . 109.7(9) ?
O2_1 C17_1 H17a_1 . . 105.9(6) ?
O2_1 C17_1 H17b_1 . . 110.8(6) ?
O2_1 C17_1 H17c_1 . . 111.0(6) ?
C7A_1 N1_1 C2_1 . . 106.63(8) ?
C11_1 N1_1 C2_1 . . 126.92(9) ?
C11_1 N1_1 C7A_1 . . 126.35(8) ?
C9_1 N2_1 C8_1 . . 119.57(10) ?
H2a_1 N2_1 C8_1 . . 118.7(8) ?
H2a_1 N2_1 C9_1 . . 120.7(8) ?
C3A_1 N3_1 C2_1 . . 104.67(8) ?
C15_1 N4_1 C12_1 . . 115.96(8) ?
C15_1 N5_1 C14_1 . . 116.15(8) ?
C17_1 O2_1 C14_1 . . 117.07(8) ?
N1_2 C2_2 H2_2 . . 121.1(7) ?
N3_2 C2_2 H2_2 . . 125.3(7) ?
N3_2 C2_2 N1_2 . . 113.60(9) ?
C7A_2 C3A_2 C4_2 . . 120.12(8) ?
N3_2 C3A_2 C4_2 . . 130.02(9) ?
N3_2 C3A_2 C7A_2 . . 109.86(8) ?
C5_2 C4_2 C3A_2 . . 117.23(9) ?
C8_2 C4_2 C3A_2 . . 123.55(8) ?
C8_2 C4_2 C5_2 . . 119.22(9) ?
H5_2 C5_2 C4_2 . . 117.9(6) ?
C6_2 C5_2 C4_2 . . 121.84(9) ?
C6_2 C5_2 H5_2 . . 120.2(6) ?
H6_2 C6_2 C5_2 . . 120.5(6) ?
C7_2 C6_2 C5_2 . . 121.47(9) ?
C7_2 C6_2 H6_2 . . 118.0(6) ?
H7_2 C7_2 C6_2 . . 120.4(6) ?
C7A_2 C7_2 C6_2 . . 116.54(9) ?
C7A_2 C7_2 H7_2 . . 123.1(6) ?
C7_2 C7A_2 C3A_2 . . 122.79(9) ?
N1_2 C7A_2 C3A_2 . . 105.16(8) ?
N1_2 C7A_2 C7_2 . . 132.05(9) ?
N2_2 C8_2 C4_2 . . 115.46(8) ?
O1_2 C8_2 C4_2 . . 121.45(8) ?
O1_2 C8_2 N2_2 . . 123.08(9) ?
H9b_2 C9_2 H9a_2 . . 110.2(9) ?
C10_2 C9_2 H9a_2 . . 107.5(7) ?
C10_2 C9_2 H9b_2 . . 107.5(6) ?
N2_2 C9_2 H9a_2 . . 109.5(7) ?
N2_2 C9_2 H9b_2 . . 109.8(6) ?
N2_2 C9_2 C10_2 . . 112.27(9) ?
H10a_2 C10_2 C9_2 . . 110.4(7) ?
H10b_2 C10_2 C9_2 . . 111.2(7) ?
H10b_2 C10_2 H10a_2 . . 113.6(10) ?
F1_2 C10_2 C9_2 . . 108.97(9) ?
F1_2 C10_2 H10a_2 . . 106.7(7) ?
F1_2 C10_2 H10b_2 . . 105.6(7) ?
H11b_2 C11_2 H11a_2 . . 108.4(9) ?
C12_2 C11_2 H11a_2 . . 109.4(6) ?
C12_2 C11_2 H11b_2 . . 109.5(7) ?
N1_2 C11_2 H11a_2 . . 108.5(6) ?
N1_2 C11_2 H11b_2 . . 106.9(6) ?
N1_2 C11_2 C12_2 . . 113.96(8) ?
C13_2 C12_2 C11_2 . . 119.79(9) ?
N4_2 C12_2 C11_2 . . 117.08(9) ?
N4_2 C12_2 C13_2 . . 123.11(9) ?
C14_2 C13_2 C12_2 . . 114.56(9) ?
C16_2 C13_2 C12_2 . . 124.46(9) ?
C16_2 C13_2 C14_2 . . 120.97(9) ?
N5_2 C14_2 C13_2 . . 123.50(10) ?
O2_2 C14_2 C13_2 . . 116.73(10) ?
O2_2 C14_2 N5_2 . . 119.77(9) ?
N4_2 C15_2 H15_2 . . 117.0(7) ?
N5_2 C15_2 H15_2 . . 115.9(7) ?
N5_2 C15_2 N4_2 . . 127.12(10) ?
H16a_2 C16_2 C13_2 . . 111.5(8) ?
H16b_2 C16_2 C13_2 . . 113.1(8) ?
H16b_2 C16_2 H16a_2 . . 101.5(11) ?
H16c_2 C16_2 C13_2 . . 111.4(9) ?
H16c_2 C16_2 H16a_2 . . 108.5(12) ?
H16c_2 C16_2 H16b_2 . . 110.3(12) ?
H17b_2 C17_2 H17a_2 . . 110.4(12) ?
H17c_2 C17_2 H17a_2 . . 111.0(12) ?
H17c_2 C17_2 H17b_2 . . 108.9(11) ?
O2_2 C17_2 H17a_2 . . 106.2(9) ?
O2_2 C17_2 H17b_2 . . 110.5(7) ?
O2_2 C17_2 H17c_2 . . 109.9(8) ?
C7A_2 N1_2 C2_2 . . 106.66(8) ?
C11_2 N1_2 C2_2 . . 126.10(9) ?
C11_2 N1_2 C7A_2 . . 126.98(9) ?
C9_2 N2_2 C8_2 . . 122.13(9) ?
H2a_2 N2_2 C8_2 . . 118.6(7) ?
H2a_2 N2_2 C9_2 . . 118.4(7) ?
C3A_2 N3_2 C2_2 . . 104.70(8) ?
C15_2 N4_2 C12_2 . . 115.91(9) ?
C15_2 N5_2 C14_2 . . 115.79(9) ?
C17_2 O2_2 C14_2 . . 116.88(10) ?

loop_
_geom_bond_atom_site_label_1
_geom_bond_atom_site_label_2
_geom_bond_site_symmetry_2
_geom_bond_distance
_geom_bond_publ_flag
C2_1 H2_1 . 1.054(12) ?
C2_1 N1_1 . 1.3551(13) ?
C2_1 N3_1 . 1.3175(13) ?
C3A_1 C4_1 . 1.4063(14) ?
C3A_1 C7A_1 . 1.4051(13) ?
C3A_1 N3_1 . 1.3871(13) ?
C4_1 C5_1 . 1.3892(14) ?
C4_1 C8_1 . 1.4922(14) ?
C5_1 H5_1 . 1.082(13) ?
C5_1 C6_1 . 1.3982(15) ?
C6_1 H6_1 . 1.064(13) ?
C6_1 C7_1 . 1.3923(16) ?
C7_1 H7_1 . 1.031(12) ?
C7_1 C7A_1 . 1.3898(14) ?
C7A_1 N1_1 . 1.3834(13) ?
C8_1 N2_1 . 1.3479(14) ?
C8_1 O1_1 . 1.2289(12) ?
C9_1 H9a_1 . 1.092(15) ?
C9_1 H9b_1 . 1.096(14) ?
C9_1 C10_1 . 1.5021(16) ?
C9_1 N2_1 . 1.4475(14) ?
C10_1 H10a_1 . 1.091(15) ?
C10_1 H10b_1 . 1.094(14) ?
C10_1 F1_1 . 1.3871(13) ?
C11_1 H11a_1 . 1.076(14) ?
C11_1 H11b_1 . 1.073(13) ?
C11_1 C12_1 . 1.5107(14) ?
C11_1 N1_1 . 1.4481(13) ?
C12_1 C13_1 . 1.3849(13) ?
C12_1 N4_1 . 1.3447(12) ?
C13_1 C14_1 . 1.4129(13) ?
C13_1 C16_1 . 1.4938(14) ?
C14_1 N5_1 . 1.3244(12) ?
C14_1 O2_1 . 1.3349(11) ?
C15_1 H15_1 . 1.100(11) ?
C15_1 N4_1 . 1.3227(13) ?
C15_1 N5_1 . 1.3358(13) ?
C16_1 H16a_1 . 1.076(14) ?
C16_1 H16b_1 . 1.055(14) ?
C16_1 H16c_1 . 1.032(16) ?
C17_1 H17a_1 . 1.065(13) ?
C17_1 H17b_1 . 1.092(12) ?
C17_1 H17c_1 . 1.096(13) ?
C17_1 O2_1 . 1.4378(12) ?
N2_1 H2a_1 . 1.002(14) ?
C2_2 H2_2 . 1.060(13) ?
C2_2 N1_2 . 1.3599(13) ?
C2_2 N3_2 . 1.3133(13) ?
C3A_2 C4_2 . 1.4043(13) ?
C3A_2 C7A_2 . 1.4042(13) ?
C3A_2 N3_2 . 1.3877(12) ?
C4_2 C5_2 . 1.3926(14) ?
C4_2 C8_2 . 1.4929(14) ?
C5_2 H5_2 . 1.101(12) ?
C5_2 C6_2 . 1.4029(14) ?
C6_2 H6_2 . 1.070(12) ?
C6_2 C7_2 . 1.3910(15) ?
C7_2 H7_2 . 1.059(12) ?
C7_2 C7A_2 . 1.3932(14) ?
C7A_2 N1_2 . 1.3812(13) ?
C8_2 N2_2 . 1.3448(13) ?
C8_2 O1_2 . 1.2346(11) ?
C9_2 H9a_2 . 1.064(12) ?
C9_2 H9b_2 . 1.090(13) ?
C9_2 C10_2 . 1.5073(16) ?
C9_2 N2_2 . 1.4450(13) ?
C10_2 H10a_2 . 1.078(13) ?
C10_2 H10b_2 . 1.066(14) ?
C10_2 F1_2 . 1.3989(14) ?
C11_2 H11a_2 . 1.102(13) ?
C11_2 H11b_2 . 1.092(12) ?
C11_2 C12_2 . 1.5169(14) ?
C11_2 N1_2 . 1.4456(13) ?
C12_2 C13_2 . 1.3869(14) ?
C12_2 N4_2 . 1.3422(13) ?
C13_2 C14_2 . 1.4111(14) ?
C13_2 C16_2 . 1.4974(15) ?
C14_2 N5_2 . 1.3228(14) ?
C14_2 O2_2 . 1.3344(13) ?
C15_2 H15_2 . 1.066(13) ?
C15_2 N4_2 . 1.3289(14) ?
C15_2 N5_2 . 1.3305(15) ?
C16_2 H16a_2 . 1.055(16) ?
C16_2 H16b_2 . 1.063(16) ?
C16_2 H16c_2 . 1.047(17) ?
C17_2 H17a_2 . 1.051(17) ?
C17_2 H17b_2 . 1.055(14) ?
C17_2 H17c_2 . 1.083(16) ?
C17_2 O2_2 . 1.4341(15) ?
N2_2 H2a_2 . 1.002(14) ?

loop_
_geom_hbond_atom_site_label_D
_geom_hbond_atom_site_label_H
_geom_hbond_atom_site_label_A
_geom_hbond_site_symmetry_A
_geom_hbond_distance_DH
_geom_hbond_distance_HA
_geom_hbond_distance_DA
_geom_hbond_angle_DHA
C2_1 H2_1 O1_2 2_665 1.054(12) 2.353(12) 3.2907(14) 147.5(9)
C7_1 H7_1 O1_2 2_765 1.031(12) 2.245(13) 3.2211(14) 157.4(10)
N2_1 H2a_1 N3_1 . 1.002(14) 2.035(14) 2.8581(14) 137.9(10)
C2_2 H2_2 N5_1 . 1.060(13) 2.240(13) 3.2922(15) 171.4(9)
C7_2 H7_2 O1_1 2_666 1.059(12) 2.394(12) 3.0915(14) 122.3(8)
C11_2 H11b_2 F1_1 2_566 1.092(12) 2.186(12) 3.1839(13) 150.7(10)
C16_2 H16c_2 F1_2 2_665 1.047(17) 2.403(17) 3.2827(15) 140.9(12)
N2_2 H2a_2 N3_2 . 1.002(14) 1.942(14) 2.7823(13) 139.6(10)

loop_
_geom_torsion_atom_site_label_1
_geom_torsion_atom_site_label_2
_geom_torsion_atom_site_label_3
_geom_torsion_atom_site_label_4
_geom_torsion_site_symmetry_1
_geom_torsion_site_symmetry_2
_geom_torsion_site_symmetry_3
_geom_torsion_site_symmetry_4
_geom_torsion
_geom_torsion_publ_flag
C2_1 N1_1 C7A_1 C3A_1 . . . . 0.69(8) ?
C2_1 N1_1 C7A_1 C7_1 . . . . 177.71(8) ?
C2_1 N1_1 C11_1 C12_1 . . . . 101.85(10) ?
C2_1 N3_1 C3A_1 C4_1 . . . . -175.83(7) ?
C2_1 N3_1 C3A_1 C7A_1 . . . . 0.29(8) ?
C3A_1 C4_1 C5_1 C6_1 . . . . -0.47(11) ?
C3A_1 C4_1 C8_1 N2_1 . . . . -2.07(10) ?
C3A_1 C4_1 C8_1 O1_1 . . . . 174.32(10) ?
C3A_1 C7A_1 C7_1 C6_1 . . . . 0.27(11) ?
C3A_1 C7A_1 N1_1 C11_1 . . . . -175.96(7) ?
C4_1 C5_1 C6_1 C7_1 . . . . -0.58(12) ?
C4_1 C8_1 N2_1 C9_1 . . . . 166.74(9) ?
C5_1 C6_1 C7_1 C7A_1 . . . . 0.67(12) ?
C6_1 C7_1 C7A_1 N1_1 . . . . -176.29(8) ?
C7_1 C7A_1 N1_1 C11_1 . . . . 1.06(13) ?
C7A_1 N1_1 C11_1 C12_1 . . . . -82.17(10) ?
C8_1 N2_1 C9_1 C10_1 . . . . 84.98(10) ?
C11_1 C12_1 C13_1 C14_1 . . . . 177.37(9) ?
C11_1 C12_1 C13_1 C16_1 . . . . -2.24(12) ?
C11_1 C12_1 N4_1 C15_1 . . . . -177.50(9) ?
C12_1 C13_1 C14_1 N5_1 . . . . 0.49(10) ?
C12_1 C13_1 C14_1 O2_1 . . . . -179.87(8) ?
C12_1 N4_1 C15_1 N5_1 . . . . -0.46(10) ?
C13_1 C14_1 N5_1 C15_1 . . . . -1.16(11) ?
C13_1 C14_1 O2_1 C17_1 . . . . -175.94(9) ?
C14_1 N5_1 C15_1 N4_1 . . . . 1.18(10) ?
C2_2 N1_2 C7A_2 C3A_2 . . . . 1.07(8) ?
C2_2 N1_2 C7A_2 C7_2 . . . . -179.36(8) ?
C2_2 N1_2 C11_2 C12_2 . . . . 78.97(10) ?
C2_2 N3_2 C3A_2 C4_2 . . . . -179.62(7) ?
C2_2 N3_2 C3A_2 C7A_2 . . . . -0.08(8) ?
C3A_2 C4_2 C5_2 C6_2 . . . . -0.20(11) ?
C3A_2 C4_2 C8_2 N2_2 . . . . -8.31(10) ?
C3A_2 C4_2 C8_2 O1_2 . . . . 172.85(9) ?
C3A_2 C7A_2 C7_2 C6_2 . . . . 0.26(11) ?
C3A_2 C7A_2 N1_2 C11_2 . . . . 175.46(7) ?
C4_2 C5_2 C6_2 C7_2 . . . . -0.19(12) ?
C4_2 C8_2 N2_2 C9_2 . . . . 177.21(8) ?
C5_2 C6_2 C7_2 C7A_2 . . . . 0.16(11) ?
C6_2 C7_2 C7A_2 N1_2 . . . . -179.25(8) ?
C7_2 C7A_2 N1_2 C11_2 . . . . -4.97(14) ?
C7A_2 N1_2 C11_2 C12_2 . . . . -94.36(10) ?
C8_2 N2_2 C9_2 C10_2 . . . . -84.96(10) ?
C11_2 C12_2 C13_2 C14_2 . . . . 178.99(10) ?
C11_2 C12_2 C13_2 C16_2 . . . . -0.06(12) ?
C11_2 C12_2 N4_2 C15_2 . . . . -179.04(10) ?
C12_2 C13_2 C14_2 N5_2 . . . . -0.01(11) ?
C12_2 C13_2 C14_2 O2_2 . . . . 179.87(9) ?
C12_2 N4_2 C15_2 N5_2 . . . . 0.03(11) ?
C13_2 C14_2 N5_2 C15_2 . . . . -0.37(12) ?
C13_2 C14_2 O2_2 C17_2 . . . . -175.04(10) ?
C14_2 N5_2 C15_2 N4_2 . . . . 0.38(11) ?

_cod_database_fobs_code 2244212
